data_1505742
loop_
_publ_author_name
'Bujak, Maciej'
'Angel, Ross J.'

_publ_section_title
;
 High-pressure- and low-temperature-induced changes in
 [(CH3)2NH(CH2)2NH3][SbCl5].
;
_journal_issue 21
_journal_name_full 'The journal of physical chemistry. B'
_journal_page_first 10322
_journal_page_last 10331
_journal_paper_doi 10.1021/jp060652v
_journal_volume 110
_journal_year 2006
_chemical_formula_moiety '2(C4 H14 N2), Cl6 Sb, Cl4 Sb'
_chemical_formula_sum 'C8 H28 Cl10 N4 Sb2'
_chemical_formula_weight 778.34
_chemical_name_common
; 
  N,N-Dimethylethylenediammonium Pentachloroantimonate(III)   
;
_chemical_name_systematic
; 
  N,N-Dimethylethylenediammonium Pentachloroantimonate(III)   
;
_space_group_IT_number 14
_symmetry_cell_setting monoclinic
_symmetry_space_group_name_Hall '-P 2yn'
_symmetry_space_group_name_H-M 'P 1 21/n 1'
_atom_sites_solution_hydrogens geom
_atom_sites_solution_primary Patterson
_atom_sites_solution_secondary difmap
_audit_creation_method SHELXL-97
_cell_angle_alpha 90.00
_cell_angle_beta 107.171(8)
_cell_angle_gamma 90.00
_cell_formula_units_Z 4
_cell_length_a 24.0842(16)
_cell_length_b 9.7970(6)
_cell_length_c 9.7670(4)
_cell_measurement_pressure 3100000
_cell_measurement_reflns_used 27
_cell_measurement_temperature 297(2)
_cell_measurement_theta_max 12.8
_cell_measurement_theta_min 4.4
_cell_volume 2201.8(2)
_computing_cell_refinement
;
 Single software; Angel, R. J.; Downs, R. T.; Finger, L. W. High-Pressure and 
 High-Temperature Crystal Chemistry; edited by R. M. Hazen and R. T. Downs, 
 pp. 559 - 596. The Mineralogical  Society of America: Washington DC, 2000 
;
_computing_data_collection 'CrysAlis CCD (Oxford Diffraction, 2004)'
_computing_data_reduction
; 
 CrysAlis RED (Oxford Diffraction, 2004); AVERAGE v2.2 (R. J. Angel, 2003), 
 www. crystal.vt.edu 
;
_computing_molecular_graphics 'Bruker SHELXTL NT (Sheldrick, 2001)'
_computing_publication_material 'SHELXL-97 (Sheldrick, 1997)'
_computing_structure_refinement 'SHELXL-97 (Sheldrick, 1997)'
_computing_structure_solution 'SHELXS-97 (Sheldrick, 1990)'
_diffrn_ambient_environment 'Diamond-anvil cell, N~2~ pressure medium'
_diffrn_ambient_pressure 3100000
_diffrn_ambient_temperature 297(2)
_diffrn_measured_fraction_theta_full 0.368
_diffrn_measured_fraction_theta_max 0.368
_diffrn_measurement_device_type 'Oxford Diffraction Xcalibur-1'
_diffrn_measurement_method \w-scans
_diffrn_radiation_monochromator graphite
_diffrn_radiation_source 'fine-focus sealed tube'
_diffrn_radiation_type MoK\a
_diffrn_radiation_wavelength 0.71073
_diffrn_reflns_av_R_equivalents 0.056
_diffrn_reflns_av_sigmaI/netI 0.0952
_diffrn_reflns_limit_h_max 14
_diffrn_reflns_limit_h_min -7
_diffrn_reflns_limit_k_max 11
_diffrn_reflns_limit_k_min 0
_diffrn_reflns_limit_l_max 0
_diffrn_reflns_limit_l_min -11
_diffrn_reflns_number 1422
_diffrn_reflns_theta_full 24.96
_diffrn_reflns_theta_max 24.96
_diffrn_reflns_theta_min 3.01
_exptl_absorpt_coefficient_mu 3.671
_exptl_absorpt_correction_T_max 0.7578
_exptl_absorpt_correction_T_min 0.4728
_exptl_absorpt_correction_type numerical
_exptl_absorpt_process_details
;
  Correction for absorption affects of the diamond anvil cell
  and the sample were made using ABSORB 6.0;  
  R. J. Angel, J. Appl. Cryst. (2004) 37, 486
;
_exptl_crystal_colour colorless
_exptl_crystal_density_diffrn 2.348
_exptl_crystal_density_method 'not measured'
_exptl_crystal_description plate
_exptl_crystal_F_000 1504
_exptl_crystal_size_max 0.24
_exptl_crystal_size_mid 0.22
_exptl_crystal_size_min 0.08
_refine_diff_density_max 0.516
_refine_diff_density_min -0.421
_refine_diff_density_rms 0.117
_refine_ls_extinction_method none
_refine_ls_goodness_of_fit_ref 1.179
_refine_ls_hydrogen_treatment constr
_refine_ls_matrix_type full
_refine_ls_number_parameters 217
_refine_ls_number_reflns 1422
_refine_ls_number_restraints 224
_refine_ls_restrained_S_all 1.101
_refine_ls_R_factor_all 0.1073
_refine_ls_R_factor_gt 0.0565
_refine_ls_shift/su_max 0.000
_refine_ls_shift/su_mean 0.000
_refine_ls_structure_factor_coef Fsqd
_refine_ls_weighting_details 'calc w=1/[\s^2^(Fo^2^)+(0.0304P)^2^+0.0000P] where P=(Fo^2^+2Fc^2^)/3'
_refine_ls_weighting_scheme calc
_refine_ls_wR_factor_gt 0.0914
_refine_ls_wR_factor_ref 0.1049
_reflns_number_gt 888
_reflns_number_total 1422
_reflns_threshold_expression >2sigma(I)
_cod_data_source_file jp060652vsi20060131_042319.cif
_cod_data_source_block 3.10GPa
_cod_depositor_comments
;
The following automatic conversions were performed:
'_atom_site_symetry_multiplicity' tag replaced with
'_atom_site_symmetry_multiplicity'.

Automatic conversion script
Id: cif_correct_tags 1440 2010-10-19 06:21:57Z saulius 
;
_cod_original_sg_symbol_H-M 'P 21/n'
_cod_database_code 1505742

loop_
_symmetry_equiv_pos_as_xyz
'x, y, z'
'-x+1/2, y+1/2, -z+1/2'
'-x, -y, -z'
'x-1/2, -y-1/2, z-1/2'

loop_
_atom_site_label
_atom_site_type_symbol
_atom_site_fract_x
_atom_site_fract_y
_atom_site_fract_z
_atom_site_U_iso_or_equiv
_atom_site_adp_type
_atom_site_occupancy
_atom_site_symmetry_multiplicity
_atom_site_calc_flag
_atom_site_refinement_flags
Sb11 Sb 0.11425(13) 0.96881(10) 0.29885(14) 0.0180(15) Uani 1 1 d U
Cl11 Cl 0.1707(5) 1.0727(4) 0.1636(5) 0.029(3) Uani 1 1 d U
Cl12 Cl 0.0454(5) 1.1512(4) 0.2416(5) 0.032(3) Uani 1 1 d U
Cl13 Cl 0.2061(4) 0.7586(4) 0.3669(5) 0.023(3) Uani 1 1 d U
Cl14 Cl 0.0618(5) 0.8397(4) 0.0692(5) 0.032(3) Uani 1 1 d U
Cl15 Cl 0.1750(4) 1.1225(4) 0.5054(5) 0.023(3) Uani 1 1 d U
Sb21 Sb 0.11131(13) 0.78588(10) 0.79311(13) 0.0213(15) Uani 1 1 d U
Cl21 Cl 0.1770(5) 0.6883(4) 0.6800(5) 0.023(3) Uani 1 1 d U
Cl22 Cl 0.0455(5) 0.5948(4) 0.6973(5) 0.034(3) Uani 1 1 d U
Cl23 Cl 0.1984(5) 0.9894(4) 0.8577(5) 0.021(3) Uani 1 1 d U
Cl24 Cl 0.0671(5) 0.9130(4) 0.5592(5) 0.025(3) Uani 1 1 d U
Cl25 Cl 0.1640(4) 0.6249(4) 1.0030(5) 0.022(3) Uani 1 1 d U
N11 N 0.2412(14) 0.3306(12) 0.3626(16) 0.027(3) Uani 1 1 d U
H111 H 0.2665 0.3096 0.3154 0.032 Uiso 1 1 d R
H112 H 0.2584 0.3839 0.4369 0.032 Uiso 1 1 d R
H113 H 0.2289 0.2545 0.3940 0.032 Uiso 1 1 d R
C11 C 0.1912(17) 0.4110(16) 0.2646(18) 0.021(3) Uani 1 1 d U
H114 H 0.1734 0.3550 0.1813 0.025 Uiso 1 1 d R
H115 H 0.2055 0.4933 0.2314 0.025 Uiso 1 1 d R
C12 C 0.1407(16) 0.4513(15) 0.3355(18) 0.017(3) Uani 1 1 d U
H116 H 0.1192 0.3704 0.3465 0.021 Uiso 1 1 d R
H117 H 0.1594 0.4876 0.4303 0.021 Uiso 1 1 d R
N12 N 0.1030(13) 0.5508(12) 0.2551(15) 0.025(3) Uani 1 1 d U
H118 H 0.1232 0.6178 0.2263 0.029 Uiso 1 1 d R
C13 C 0.0624(18) 0.4827(16) 0.1283(17) 0.030(4) Uani 1 1 d U
H119 H 0.0836 0.4429 0.0690 0.046 Uiso 1 1 d R
H120 H 0.0411 0.4126 0.1600 0.046 Uiso 1 1 d R
H121 H 0.0357 0.5497 0.0742 0.046 Uiso 1 1 d R
C14 C 0.0711(16) 0.6103(15) 0.3498(19) 0.028(4) Uani 1 1 d U
H122 H 0.0973 0.6534 0.4320 0.042 Uiso 1 1 d R
H123 H 0.0445 0.6768 0.2949 0.042 Uiso 1 1 d R
H124 H 0.0498 0.5397 0.3807 0.042 Uiso 1 1 d R
N21 N 0.2267(13) 0.4214(12) 0.8556(15) 0.022(3) Uani 1 1 d U
H211 H 0.2534 0.4486 0.8148 0.026 Uiso 1 1 d R
H212 H 0.2436 0.3704 0.9320 0.026 Uiso 1 1 d R
H213 H 0.2104 0.4941 0.8826 0.026 Uiso 1 1 d R
C21 C 0.1864(17) 0.3427(16) 0.7627(18) 0.023(3) Uani 1 1 d U
H214 H 0.1695 0.3953 0.6763 0.027 Uiso 1 1 d R
H215 H 0.2045 0.2624 0.7362 0.027 Uiso 1 1 d R
C22 C 0.1356(16) 0.2955(15) 0.8265(17) 0.015(3) Uani 1 1 d U
H216 H 0.1132 0.3748 0.8378 0.018 Uiso 1 1 d R
H217 H 0.1529 0.2562 0.9206 0.018 Uiso 1 1 d R
N22 N 0.0985(13) 0.2005(12) 0.7415(15) 0.022(3) Uani 1 1 d U
H218 H 0.1198 0.1311 0.7206 0.027 Uiso 1 1 d R
C23 C 0.0619(17) 0.2610(15) 0.6043(19) 0.025(4) Uani 1 1 d U
H219 H 0.0896 0.2928 0.5583 0.038 Uiso 1 1 d R
H220 H 0.0397 0.3368 0.6219 0.038 Uiso 1 1 d R
H221 H 0.0363 0.1961 0.5435 0.038 Uiso 1 1 d R
C24 C 0.0602(15) 0.1470(15) 0.8194(18) 0.028(4) Uani 1 1 d U
H222 H 0.0824 0.1020 0.9055 0.042 Uiso 1 1 d R
H223 H 0.0334 0.0834 0.7599 0.042 Uiso 1 1 d R
H224 H 0.0391 0.2217 0.8437 0.042 Uiso 1 1 d R

loop_
_atom_site_aniso_label
_atom_site_aniso_U_11
_atom_site_aniso_U_22
_atom_site_aniso_U_33
_atom_site_aniso_U_23
_atom_site_aniso_U_13
_atom_site_aniso_U_12
Sb11 0.015(5) 0.0211(6) 0.0188(8) -0.0014(5) 0.0061(17) -0.0011(10)
Cl11 0.029(9) 0.036(2) 0.026(2) 0.0014(18) 0.014(4) 0.000(4)
Cl12 0.027(9) 0.028(2) 0.034(3) 0.0003(19) -0.002(4) 0.001(4)
Cl13 0.019(9) 0.025(2) 0.021(2) -0.0005(17) 0.001(4) -0.002(3)
Cl14 0.032(9) 0.040(2) 0.027(3) -0.005(2) 0.015(4) 0.000(4)
Cl15 0.026(9) 0.025(2) 0.017(2) 0.0005(17) 0.004(4) 0.003(3)
Sb21 0.027(5) 0.0184(6) 0.0190(8) 0.0007(5) 0.0078(17) -0.0008(11)
Cl21 0.023(9) 0.025(2) 0.024(2) 0.0030(17) 0.012(4) -0.001(3)
Cl22 0.029(9) 0.025(2) 0.049(3) -0.001(2) 0.014(4) -0.006(3)
Cl23 0.019(9) 0.031(2) 0.018(2) 0.0017(18) 0.011(4) 0.002(3)
Cl24 0.027(9) 0.022(2) 0.027(2) 0.0056(18) 0.009(4) 0.003(3)
Cl25 0.023(9) 0.026(2) 0.018(2) 0.0053(17) 0.007(4) 0.002(3)
N11 0.024(5) 0.032(4) 0.028(4) 0.002(4) 0.013(4) 0.001(4)
C11 0.022(5) 0.025(4) 0.019(4) 0.001(3) 0.009(4) -0.001(4)
C12 0.021(5) 0.018(4) 0.016(4) -0.002(3) 0.010(4) -0.003(4)
N12 0.024(5) 0.027(4) 0.023(4) 0.004(3) 0.008(4) 0.000(4)
C13 0.029(6) 0.032(5) 0.029(5) 0.000(4) 0.006(4) 0.000(5)
C14 0.026(6) 0.031(5) 0.028(5) -0.003(4) 0.011(4) 0.001(4)
N21 0.021(6) 0.025(5) 0.022(4) 0.001(4) 0.010(4) -0.001(4)
C21 0.020(5) 0.024(4) 0.022(4) 0.002(4) 0.004(4) -0.001(4)
C22 0.015(3) 0.015(3) 0.015(3) 0.0004(10) 0.0047(12) 0.0001(10)
N22 0.021(5) 0.019(4) 0.025(4) 0.000(3) 0.003(3) 0.001(4)
C23 0.024(6) 0.023(5) 0.026(4) 0.002(4) 0.003(4) 0.000(5)
C24 0.025(6) 0.025(5) 0.031(5) 0.002(4) 0.006(4) -0.003(4)

loop_
_atom_type_symbol
_atom_type_description
_atom_type_scat_dispersion_real
_atom_type_scat_dispersion_imag
_atom_type_scat_source
C C 0.0033 0.0016 'International Tables Vol C Tables 4.2.6.8 and 6.1.1.4'
H H 0.0000 0.0000 'International Tables Vol C Tables 4.2.6.8 and 6.1.1.4'
N N 0.0061 0.0033 'International Tables Vol C Tables 4.2.6.8 and 6.1.1.4'
Cl Cl 0.1484 0.1585 'International Tables Vol C Tables 4.2.6.8 and 6.1.1.4'
Sb Sb -0.5866 1.5461 'International Tables Vol C Tables 4.2.6.8 and 6.1.1.4'

loop_
_geom_angle_atom_site_label_1
_geom_angle_atom_site_label_2
_geom_angle_atom_site_label_3
_geom_angle
_geom_angle_site_symmetry_3
Cl11 Sb11 Cl12 91.2(3) .
Cl11 Sb11 Cl13 84.9(2) .
Cl11 Sb11 Cl14 86.6(2) .
Cl11 Sb11 Cl15 84.3(2) .
Cl12 Sb11 Cl13 175.6(3) .
Cl12 Sb11 Cl14 92.0(2) .
Cl12 Sb11 Cl15 86.6(3) .
Cl14 Sb11 Cl13 89.8(2) .
Cl15 Sb11 Cl13 91.0(2) .
Cl14 Sb11 Cl15 170.74(18) .
Cl11 Sb11 Cl24 158.3(2) .
Cl12 Sb11 Cl24 85.83(19) .
Cl13 Sb11 Cl24 97.07(17) .
Cl14 Sb11 Cl24 115.0(2) .
Cl15 Sb11 Cl24 74.1(2) .
Sb11 Cl14 Sb21 126.3(3) 1_554
Cl21 Sb21 Cl22 87.7(3) .
Cl21 Sb21 Cl23 80.5(2) .
Cl21 Sb21 Cl24 86.5(2) .
Cl21 Sb21 Cl25 83.5(2) .
Cl22 Sb21 Cl23 167.6(2) .
Cl22 Sb21 Cl24 88.8(2) .
Cl22 Sb21 Cl25 87.0(2) .
Cl24 Sb21 Cl23 86.7(2) .
Cl25 Sb21 Cl23 95.4(2) .
Cl24 Sb21 Cl25 169.29(17) .
Cl21 Sb21 Cl14 153.4(2) 1_556
Cl22 Sb21 Cl14 94.9(2) 1_556
Cl23 Sb21 Cl14 97.37(17) 1_556
Cl24 Sb21 Cl14 120.0(2) 1_556
Cl25 Sb21 Cl14 70.24(19) 1_556
Sb21 Cl24 Sb11 131.3(4) .
C11 N11 H111 109.3 .
C11 N11 H112 107.5 .
H111 N11 H112 109.5 .
C11 N11 H113 111.6 .
H111 N11 H113 109.5 .
H112 N11 H113 109.5 .
N11 C11 C12 114.4(13) .
N11 C11 H114 107.9 .
C12 C11 H114 107.1 .
N11 C11 H115 110.3 .
C12 C11 H115 109.1 .
H114 C11 H115 107.6 .
N12 C12 C11 112.0(13) .
N12 C12 H116 110.6 .
C11 C12 H116 109.9 .
N12 C12 H117 108.7 .
C11 C12 H117 107.5 .
H116 C12 H117 107.9 .
C12 N12 C14 107.0(14) .
C12 N12 C13 108.1(14) .
C14 N12 C13 111(3) .
C12 N12 H118 110.9 .
C14 N12 H118 109.4 .
C13 N12 H118 110.2 .
N12 C13 H119 110.3 .
N12 C13 H120 109.5 .
H119 C13 H120 109.5 .
N12 C13 H121 108.6 .
H119 C13 H121 109.5 .
H120 C13 H121 109.5 .
N12 C14 H122 111.2 .
N12 C14 H123 107.6 .
H122 C14 H123 109.5 .
N12 C14 H124 109.6 .
H122 C14 H124 109.5 .
H123 C14 H124 109.5 .
C21 N21 H211 109.8 .
C21 N21 H212 107.5 .
H211 N21 H212 109.5 .
C21 N21 H213 111.1 .
H211 N21 H213 109.5 .
H212 N21 H213 109.5 .
N21 C21 C22 112.5(14) .
N21 C21 H214 108.3 .
C22 C21 H214 108.6 .
N21 C21 H215 110.5 .
C22 C21 H215 108.9 .
H214 C21 H215 107.8 .
N22 C22 C21 113.2(14) .
N22 C22 H216 109.0 .
C21 C22 H216 109.1 .
N22 C22 H217 108.8 .
C21 C22 H217 108.7 .
H216 C22 H217 107.9 .
C22 N22 C24 109.0(14) .
C22 N22 C23 112.1(13) .
C24 N22 C23 108(3) .
C22 N22 H218 109.2 .
C24 N22 H218 109.6 .
C23 N22 H218 108.5 .
N22 C23 H219 104.0 .
N22 C23 H220 111.1 .
H219 C23 H220 109.5 .
N22 C23 H221 113.2 .
H219 C23 H221 109.5 .
H220 C23 H221 109.5 .
N22 C24 H222 110.3 .
N22 C24 H223 109.5 .
H222 C24 H223 109.5 .
N22 C24 H224 108.6 .
H222 C24 H224 109.5 .
H223 C24 H224 109.5 .

loop_
_geom_bond_atom_site_label_1
_geom_bond_atom_site_label_2
_geom_bond_distance
_geom_bond_site_symmetry_2
Sb11 Cl11 2.386(7) .
Sb11 Cl12 2.389(8) .
Sb11 Cl13 2.950(8) .
Sb11 Cl14 2.560(6) .
Sb11 Cl15 2.595(6) .
Sb11 Cl24 3.124(5) .
Sb21 Cl21 2.381(7) .
Sb21 Cl22 2.454(8) .
Sb21 Cl23 2.827(8) .
Sb21 Cl24 2.544(6) .
Sb21 Cl25 2.601(6) .
Sb21 Cl14 3.297(5) 1_556
N11 C11 1.52(4) .
N11 H111 0.8902 .
N11 H112 0.8900 .
N11 H113 0.8899 .
C11 C12 1.62(4) .
C11 H114 0.9700 .
C11 H115 0.9700 .
C12 N12 1.40(3) .
C12 H116 0.9700 .
C12 H117 0.9700 .
N12 C14 1.48(2) .
N12 C13 1.49(3) .
N12 H118 0.9100 .
C13 H119 0.9598 .
C13 H120 0.9601 .
C13 H121 0.9600 .
C14 H122 0.9600 .
C14 H123 0.9599 .
C14 H124 0.9600 .
N21 C21 1.36(4) .
N21 H211 0.8899 .
N21 H212 0.8900 .
N21 H213 0.8900 .
C21 C22 1.60(4) .
C21 H214 0.9700 .
C21 H215 0.9700 .
C22 N22 1.38(3) .
C22 H216 0.9700 .
C22 H217 0.9700 .
N22 C24 1.46(3) .
N22 C23 1.49(3) .
N22 H218 0.9100 .
C23 H219 0.9600 .
C23 H220 0.9600 .
C23 H221 0.9599 .
C24 H222 0.9600 .
C24 H223 0.9599 .
C24 H224 0.9600 .

loop_
_geom_hbond_atom_site_label_D
_geom_hbond_atom_site_label_H
_geom_hbond_atom_site_label_A
_geom_hbond_distance_DH
_geom_hbond_distance_HA
_geom_hbond_distance_DA
_geom_hbond_angle_DHA
_geom_hbond_site_symmetry_A
N11 H111 Cl13 0.89 2.13 2.969(18) 156.1 2_545
N11 H111 Cl25 0.89 2.73 3.04(3) 101.5 2_546
N11 H112 Cl23 0.89 2.22 3.106(19) 171.4 2_546
N11 H113 Cl15 0.89 2.32 3.16(2) 156.7 1_545
N12 H118 Cl13 0.91 2.48 3.15(3) 130.2 .
N12 H118 Cl25 0.91 2.64 3.298(17) 129.6 1_554
N21 H211 Cl15 0.89 2.68 3.07(2) 107.9 2_546
N21 H211 Cl23 0.89 2.35 3.20(2) 161.4 2_546
N21 H212 Cl13 0.89 2.26 3.15(2) 173.7 2_546
N21 H213 Cl21 0.89 2.69 3.162(17) 114.2 .
N21 H213 Cl25 0.89 2.25 3.102(18) 160.5 .
N22 H218 Cl23 0.91 2.41 3.12(3) 135.1 1_545
N22 H218 Cl24 0.91 2.74 3.298(14) 121.0 1_545
C11 H114 Cl11 0.97 2.77 3.451(17) 127.8 1_545
C11 H115 Cl25 0.97 2.51 3.218(16) 129.4 1_554
C14 H124 Cl22 0.96 2.56 3.37(3) 142.3 3_566
C21 H215 Cl15 0.97 2.55 3.261(15) 129.8 1_545
C23 H219 Cl15 0.96 2.81 3.43(3) 122.7 1_545
C23 H220 Cl22 0.96 2.62 3.447(16) 144.0 .

loop_
_geom_torsion_atom_site_label_1
_geom_torsion_atom_site_label_2
_geom_torsion_atom_site_label_3
_geom_torsion_atom_site_label_4
_geom_torsion
_geom_torsion_site_symmetry_1
_geom_torsion_site_symmetry_4
Cl11 Sb11 Cl14 Sb21 20.8(3) . 1_554
Cl12 Sb11 Cl14 Sb21 111.9(3) . 1_554
Cl13 Sb11 Cl14 Sb21 -64.1(3) . 1_554
Cl15 Sb11 Cl14 Sb21 30.4(18) . 1_554
Cl11 Sb11 Cl24 Sb21 -76.9(7) . .
Cl12 Sb11 Cl24 Sb21 -159.6(3) . .
Cl13 Sb11 Cl24 Sb21 17.0(3) . .
Cl14 Sb11 Cl24 Sb21 110.1(3) . .
Cl15 Sb11 Cl24 Sb21 -72.0(3) . .
Cl24 Sb11 Cl14 Sb21 -161.7(2) . 1_554
Cl14 Sb21 Cl24 Sb11 160.7(2) 1_556 .
Cl21 Sb21 Cl24 Sb11 -16.6(3) . .
Cl22 Sb21 Cl24 Sb11 -104.4(3) . .
Cl23 Sb21 Cl24 Sb11 64.1(3) . .
Cl25 Sb21 Cl24 Sb11 -37.5(18) . .
N11 C11 C12 N12 166(2) . .
C11 C12 N12 C13 78(3) . .
C11 C12 N12 C14 -162.7(19) . .
N21 C21 C22 N22 -172(2) . .
C21 C22 N22 C23 -70(3) . .
C21 C22 N22 C24 170(2) . .
